data_2216434
loop_
_publ_author_name
'Qian, Bao-hua'
'Ma, Wei-Xing'
'Lu, Lu-De'
'Yang, Xu-Jie'
'Wang, Xin'

_publ_section_title
;Aquabis(<i>o</i>-phenylenediamine-\k^2^<i>N</i>,<i>N</i>')(<i>o</i>-phenylenediamine-\k<i>N</i>)zinc(II)
 bis(<i>p</i>-toluenesulfonate) trihydrate
;
_journal_coeditor_code FJ2049
_journal_issue 12
_journal_name_full 'Acta Crystallographica Section E'
_journal_page_first m2930
_journal_page_last m2930
_journal_paper_doi 10.1107/S1600536807052075
_journal_volume 63
_journal_year 2007
_chemical_formula_iupac '[Zn (C6 H8 N2)3 (H2 O)] (C7 H7 S O3)2, 3H2 O'
_chemical_formula_moiety 'C18 H26 N6 O Zn 2+, 2(C7 H7 O3 S -), 3(H2 O)'
_chemical_formula_sum 'C32 H46 N6 O10 S2 Zn'
_chemical_formula_weight 804.24
_chemical_name_systematic
;
Aquabis(<i>o</i>-phenylenediamine-\k^2^<i>N</i>,<i>N</i>')(<i>o</i>-
phenylenediamine-\k<i>N</i>)zinc(II) bis(<i>p</i>-toluenesulfonate)
trihydrate
;
_space_group_IT_number 2
_symmetry_cell_setting triclinic
_symmetry_space_group_name_Hall '-P 1'
_symmetry_space_group_name_H-M 'P -1'
_atom_sites_solution_hydrogens geom
_atom_sites_solution_primary direct
_atom_sites_solution_secondary difmap
_cell_angle_alpha 107.846(4)
_cell_angle_beta 94.850(5)
_cell_angle_gamma 104.759(4)
_cell_formula_units_Z 2
_cell_length_a 7.498(3)
_cell_length_b 14.017(5)
_cell_length_c 19.455(7)
_cell_measurement_reflns_used 2226
_cell_measurement_temperature 298(2)
_cell_measurement_theta_max 22.22
_cell_measurement_theta_min 2.24
_cell_volume 1852.5(12)
_computing_cell_refinement 'SMART (Bruker, 1997)'
_computing_data_collection 'SMART (Bruker, 1997)'
_computing_data_reduction 'SAINT (Bruker, 1997)'
_computing_molecular_graphics 'WinGX (Version 1.64.05; Farrugia, 1999)'
_computing_publication_material 'SHELXTL (Bruker, 1997)'
_computing_structure_refinement 'SHELXL97 (Sheldrick, 1997)'
_computing_structure_solution 'SHELXS97 (Sheldrick, 1997)'
_diffrn_ambient_temperature 298(2)
_diffrn_measured_fraction_theta_full 0.985
_diffrn_measured_fraction_theta_max 0.985
_diffrn_measurement_device_type 'Bruker SMART 1000 CCD area-detector'
_diffrn_measurement_method '\f and \w'
_diffrn_radiation_monochromator graphite
_diffrn_radiation_source 'fine-focus sealed tube'
_diffrn_radiation_type MoK\a
_diffrn_radiation_wavelength 0.71073
_diffrn_reflns_av_R_equivalents 0.0322
_diffrn_reflns_av_sigmaI/netI 0.0777
_diffrn_reflns_limit_h_max 7
_diffrn_reflns_limit_h_min -8
_diffrn_reflns_limit_k_max 16
_diffrn_reflns_limit_k_min -13
_diffrn_reflns_limit_l_max 23
_diffrn_reflns_limit_l_min -23
_diffrn_reflns_number 9725
_diffrn_reflns_theta_full 25.01
_diffrn_reflns_theta_max 25.01
_diffrn_reflns_theta_min 1.60
_diffrn_standards_decay_% 0
_diffrn_standards_interval_count 0
_diffrn_standards_number 0
_exptl_absorpt_coefficient_mu 0.838
_exptl_absorpt_correction_T_max 0.8989
_exptl_absorpt_correction_T_min 0.8306
_exptl_absorpt_correction_type multi-scan
_exptl_absorpt_process_details '(SADABS; Sheldrick, 1996)'
_exptl_crystal_colour colorless
_exptl_crystal_density_diffrn 1.442
_exptl_crystal_density_method 'not measured'
_exptl_crystal_description prism
_exptl_crystal_F_000 844
_exptl_crystal_size_max 0.23
_exptl_crystal_size_mid 0.20
_exptl_crystal_size_min 0.13
_refine_diff_density_max 0.952
_refine_diff_density_min -0.646
_refine_ls_extinction_method none
_refine_ls_goodness_of_fit_ref 1.008
_refine_ls_hydrogen_treatment constr
_refine_ls_matrix_type full
_refine_ls_number_parameters 460
_refine_ls_number_reflns 6412
_refine_ls_number_restraints 0
_refine_ls_restrained_S_all 1.008
_refine_ls_R_factor_all 0.1037
_refine_ls_R_factor_gt 0.0559
_refine_ls_shift/su_max 0.001
_refine_ls_shift/su_mean 0.000
_refine_ls_structure_factor_coef Fsqd
_refine_ls_weighting_details 'calc w=1/[\s^2^(Fo^2^)+(0.0691P)^2^+1.0494P] where P=(Fo^2^+2Fc^2^)/3'
_refine_ls_weighting_scheme calc
_refine_ls_wR_factor_gt 0.1285
_refine_ls_wR_factor_ref 0.1577
_reflns_number_gt 3908
_reflns_number_total 6412
_reflns_threshold_expression I>2\s(I)
_cod_data_source_file fj2049.cif
_cod_data_source_block I
_cod_depositor_comments
;
The following automatic conversions were performed:
'_symmetry_cell_setting' value 'Triclinic' changed to 'triclinic'
according to '/home/saulius/struct/CIF-dictionaries/cif_core.dic'
dictionary named 'cif_core.dic' version 2.4.1 from 2010-06-29.

Automatic conversion script
Id: cif_fix_enum 1527 2010-12-29 10:47:43Z saulius 

The following automatic conversions were performed:

'_symmetry_cell_setting' value 'Triclinic' changed to 'triclinic'
according to /home/saulius/struct/CIF-dictionaries/cif_core.dic
dictionary named 'cif_core.dic' version 2.4.1 from 2010-06-29.

Automatic conversion script
Id: cif_fix_values 1715 2011-07-08 13:25:40Z adriana 
;
_cod_database_code 2216434
_cod_database_fobs_code 2216434

loop_
_symmetry_equiv_pos_as_xyz
'x, y, z'
'-x, -y, -z'

loop_
_atom_site_type_symbol
_atom_site_label
_atom_site_fract_x
_atom_site_fract_y
_atom_site_fract_z
_atom_site_U_iso_or_equiv
_atom_site_adp_type
_atom_site_calc_flag
_atom_site_refinement_flags
_atom_site_occupancy
Zn Zn1 1.03676(8) 0.79056(4) 0.26307(3) 0.0404(2) Uani d . 1
N N1 1.2511(6) 0.8017(3) 0.3550(2) 0.0464(11) Uani d . 1
H H1A 1.3531 0.7877 0.3382 0.056 Uiso calc R 1
H H1B 1.2862 0.8662 0.3892 0.056 Uiso calc R 1
N N2 0.9884(5) 0.6316(3) 0.26146(19) 0.0386(9) Uani d . 1
H H2A 0.8696 0.5934 0.2401 0.046 Uiso calc R 1
H H2B 1.0663 0.6018 0.2359 0.046 Uiso calc R 1
N N3 1.1269(5) 0.9559(3) 0.2764(2) 0.0418(10) Uani d . 1
H H3A 1.0410 0.9870 0.2939 0.050 Uiso calc R 1
H H3B 1.2368 0.9885 0.3077 0.050 Uiso calc R 1
N N4 1.2232(6) 0.7982(3) 0.1847(2) 0.0439(10) Uani d . 1
H H4A 1.3432 0.8161 0.2068 0.053 Uiso calc R 1
H H4B 1.1962 0.7358 0.1486 0.053 Uiso calc R 1
N N5 0.7684(5) 0.7547(3) 0.18667(19) 0.0372(9) Uani d . 1
H H5A 0.6971 0.6935 0.1883 0.045 Uiso calc R 1
H H5B 0.7147 0.8033 0.2097 0.045 Uiso calc R 1
N N6 0.7667(6) 0.5687(3) 0.0708(2) 0.0549(12) Uani d . 1
H H6A 0.7127 0.5524 0.1046 0.082 Uiso d R 1
H H6B 0.7363 0.5121 0.0332 0.082 Uiso d R 1
O O1 0.4148(5) 0.4665(3) 0.80089(18) 0.0515(9) Uani d . 1
O O2 0.7405(5) 0.4752(3) 0.80434(19) 0.0569(10) Uani d . 1
O O3 0.5072(5) 0.3368(3) 0.70899(19) 0.0566(10) Uani d . 1
O O4 0.5412(6) 0.0776(3) 0.3546(2) 0.0774(13) Uani d . 1
O O5 0.8561(6) 0.0645(3) 0.3599(2) 0.0788(13) Uani d . 1
O O6 0.6087(5) -0.0614(3) 0.26375(19) 0.0641(11) Uani d . 1
O O7 0.8509(5) 0.8151(3) 0.34339(17) 0.0519(9) Uani d . 1
H H33 0.7414 0.7744 0.3384 0.078 Uiso d R 1
H H34 0.8315 0.8728 0.3448 0.078 Uiso d R 1
O O8 0.9193(11) 0.9066(6) 0.5003(4) 0.182(3) Uani d U 1
H H35 1.0054 0.9523 0.5343 0.273 Uiso d R 1
H H36 0.9694 0.8824 0.4637 0.273 Uiso d R 1
O O9 0.6182(9) 0.9741(4) 0.5385(3) 0.140(2) Uani d . 1
H H37 0.6603 0.9468 0.5004 0.210 Uiso d R 1
H H38 0.5302 0.9256 0.5429 0.210 Uiso d R 1
O O10 0.8297(6) 0.4120(3) 0.9249(2) 0.0756(12) Uani d . 1
H H39 0.7974 0.4234 0.8860 0.113 Uiso d R 1
H H40 0.9488 0.4338 0.9336 0.113 Uiso d R 1
S S1 0.55943(17) 0.44501(10) 0.75802(7) 0.0422(3) Uani d . 1
S S2 0.6815(2) 0.04591(12) 0.31382(7) 0.0536(4) Uani d . 1
C C1 1.1581(7) 0.7238(4) 0.3850(3) 0.0420(12) Uani d . 1
C C2 1.0222(6) 0.6357(4) 0.3364(2) 0.0373(11) Uani d . 1
C C3 0.9242(7) 0.5613(4) 0.3613(3) 0.0517(14) Uani d . 1
H H3 0.8349 0.5018 0.3287 0.062 Uiso calc R 1
C C4 0.9569(9) 0.5735(6) 0.4346(4) 0.0694(18) Uani d . 1
H H4 0.8888 0.5223 0.4513 0.083 Uiso calc R 1
C C5 1.0880(10) 0.6599(6) 0.4829(3) 0.0714(19) Uani d . 1
H H5 1.1089 0.6674 0.5323 0.086 Uiso calc R 1
C C6 1.1897(9) 0.7362(5) 0.4587(3) 0.0595(15) Uani d . 1
H H6 1.2788 0.7954 0.4917 0.071 Uiso calc R 1
C C7 1.1473(6) 0.9602(4) 0.2036(3) 0.0410(12) Uani d . 1
C C8 1.1933(6) 0.8772(4) 0.1559(3) 0.0401(12) Uani d . 1
C C9 1.2048(7) 0.8722(4) 0.0853(3) 0.0521(14) Uani d . 1
H H9 1.2355 0.8166 0.0535 0.063 Uiso calc R 1
C C10 1.1708(8) 0.9500(5) 0.0614(3) 0.0664(17) Uani d . 1
H H10 1.1768 0.9464 0.0131 0.080 Uiso calc R 1
C C11 1.1282(8) 1.0324(5) 0.1087(4) 0.0663(17) Uani d . 1
H H11 1.1077 1.0853 0.0926 0.080 Uiso calc R 1
C C12 1.1153(7) 1.0382(4) 0.1799(3) 0.0541(14) Uani d . 1
H H12 1.0854 1.0943 0.2117 0.065 Uiso calc R 1
C C13 0.7324(6) 0.7456(4) 0.1103(2) 0.0359(11) Uani d . 1
C C14 0.7316(7) 0.6549(4) 0.0545(3) 0.0423(12) Uani d . 1
C C15 0.7034(8) 0.6532(4) -0.0173(3) 0.0546(14) Uani d . 1
H H15 0.7030 0.5936 -0.0553 0.066 Uiso calc R 1
C C16 0.6761(8) 0.7372(5) -0.0332(3) 0.0634(16) Uani d . 1
H H16 0.6581 0.7342 -0.0818 0.076 Uiso calc R 1
C C17 0.6749(8) 0.8256(4) 0.0211(3) 0.0585(15) Uani d . 1
H H17 0.6557 0.8825 0.0100 0.070 Uiso calc R 1
C C18 0.7023(7) 0.8292(4) 0.0929(3) 0.0441(12) Uani d . 1
H H18 0.7006 0.8891 0.1302 0.053 Uiso calc R 1
C C19 0.5793(6) 0.5248(4) 0.7027(3) 0.0391(12) Uani d . 1
C C20 0.6237(7) 0.4905(4) 0.6339(3) 0.0451(13) Uani d . 1
H H20 0.6394 0.4242 0.6158 0.054 Uiso calc R 1
C C21 0.6448(8) 0.5545(4) 0.5918(3) 0.0534(14) Uani d . 1
H H21 0.6749 0.5304 0.5455 0.064 Uiso calc R 1
C C22 0.6224(7) 0.6542(4) 0.6169(3) 0.0510(14) Uani d . 1
C C23 0.5767(7) 0.6860(4) 0.6857(3) 0.0551(14) Uani d . 1
H H23 0.5591 0.7519 0.7036 0.066 Uiso calc R 1
C C24 0.5563(7) 0.6237(4) 0.7289(3) 0.0495(14) Uani d . 1
H H24 0.5273 0.6479 0.7754 0.059 Uiso calc R 1
C C25 0.6477(9) 0.7232(5) 0.5713(3) 0.0736(18) Uani d . 1
H H25A 0.5289 0.7132 0.5430 0.110 Uiso calc R 1
H H25B 0.7329 0.7056 0.5388 0.110 Uiso calc R 1
H H25C 0.6976 0.7951 0.6026 0.110 Uiso calc R 1
C C26 0.7308(7) 0.1268(4) 0.2598(3) 0.0463(13) Uani d . 1
C C27 0.8698(8) 0.2216(5) 0.2859(3) 0.0607(16) Uani d . 1
H H27 0.9392 0.2435 0.3328 0.073 Uiso calc R 1
C C28 0.9073(8) 0.2843(5) 0.2432(4) 0.0667(18) Uani d . 1
H H28 1.0026 0.3476 0.2619 0.080 Uiso calc R 1
C C29 0.8069(8) 0.2556(4) 0.1736(3) 0.0566(15) Uani d . 1
C C30 0.6659(8) 0.1609(4) 0.1480(3) 0.0570(15) Uani d . 1
H H30 0.5946 0.1399 0.1015 0.068 Uiso calc R 1
C C31 0.6290(7) 0.0970(4) 0.1903(3) 0.0532(14) Uani d . 1
H H31 0.5346 0.0334 0.1716 0.064 Uiso calc R 1
C C32 0.8473(10) 0.3246(5) 0.1275(4) 0.086(2) Uani d . 1
H H32A 0.7322 0.3200 0.0993 0.129 Uiso calc R 1
H H32B 0.9293 0.3018 0.0950 0.129 Uiso calc R 1
H H32C 0.9063 0.3959 0.1588 0.129 Uiso calc R 1

loop_
_atom_site_aniso_label
_atom_site_aniso_U_11
_atom_site_aniso_U_22
_atom_site_aniso_U_33
_atom_site_aniso_U_12
_atom_site_aniso_U_13
_atom_site_aniso_U_23
Zn1 0.0418(4) 0.0408(4) 0.0418(4) 0.0152(3) 0.0085(3) 0.0159(3)
N1 0.040(2) 0.043(2) 0.051(3) 0.012(2) -0.002(2) 0.011(2)
N2 0.036(2) 0.045(2) 0.034(2) 0.0144(19) 0.0024(18) 0.0113(18)
N3 0.037(2) 0.037(2) 0.046(2) 0.0110(18) 0.0051(19) 0.0058(19)
N4 0.041(2) 0.041(2) 0.049(2) 0.016(2) 0.011(2) 0.0106(19)
N5 0.039(2) 0.039(2) 0.037(2) 0.0146(18) 0.0078(18) 0.0143(18)
N6 0.079(3) 0.045(3) 0.046(3) 0.028(2) 0.016(2) 0.015(2)
O1 0.042(2) 0.066(2) 0.050(2) 0.0176(18) 0.0210(17) 0.0211(18)
O2 0.037(2) 0.083(3) 0.058(2) 0.0204(19) 0.0078(18) 0.033(2)
O3 0.065(3) 0.043(2) 0.063(2) 0.0142(18) 0.023(2) 0.0183(18)
O4 0.074(3) 0.108(3) 0.071(3) 0.052(3) 0.038(2) 0.033(2)
O5 0.057(3) 0.114(4) 0.062(3) 0.034(2) -0.006(2) 0.022(2)
O6 0.073(3) 0.062(3) 0.056(2) 0.026(2) 0.004(2) 0.015(2)
O7 0.047(2) 0.064(2) 0.052(2) 0.0278(18) 0.0117(18) 0.0197(18)
O8 0.189(6) 0.212(6) 0.144(5) 0.077(5) 0.034(5) 0.044(5)
O9 0.163(6) 0.109(4) 0.124(5) 0.014(4) 0.026(4) 0.030(4)
O10 0.098(3) 0.075(3) 0.058(2) 0.039(3) 0.012(2) 0.018(2)
S1 0.0348(7) 0.0499(8) 0.0445(7) 0.0127(6) 0.0114(6) 0.0180(6)
S2 0.0449(9) 0.0709(10) 0.0451(8) 0.0280(7) 0.0071(7) 0.0111(7)
C1 0.048(3) 0.050(3) 0.040(3) 0.028(3) 0.011(2) 0.020(2)
C2 0.034(3) 0.044(3) 0.040(3) 0.018(2) 0.007(2) 0.019(2)
C3 0.047(3) 0.056(3) 0.064(4) 0.020(3) 0.014(3) 0.033(3)
C4 0.073(5) 0.094(5) 0.073(4) 0.043(4) 0.033(4) 0.053(4)
C5 0.099(5) 0.098(5) 0.044(3) 0.055(5) 0.027(4) 0.038(4)
C6 0.074(4) 0.063(4) 0.046(3) 0.034(3) 0.007(3) 0.014(3)
C7 0.032(3) 0.042(3) 0.050(3) 0.008(2) 0.007(2) 0.018(2)
C8 0.031(3) 0.040(3) 0.044(3) 0.004(2) 0.002(2) 0.013(2)
C9 0.047(3) 0.056(3) 0.044(3) 0.004(3) 0.008(3) 0.014(3)
C10 0.059(4) 0.085(5) 0.056(4) 0.006(4) 0.007(3) 0.039(4)
C11 0.055(4) 0.072(4) 0.087(5) 0.010(3) 0.004(3) 0.056(4)
C12 0.046(3) 0.046(3) 0.073(4) 0.014(3) 0.009(3) 0.024(3)
C13 0.028(3) 0.041(3) 0.038(3) 0.007(2) 0.005(2) 0.016(2)
C14 0.042(3) 0.042(3) 0.040(3) 0.011(2) 0.002(2) 0.012(2)
C15 0.067(4) 0.057(4) 0.035(3) 0.019(3) 0.007(3) 0.009(3)
C16 0.078(4) 0.077(4) 0.041(3) 0.022(4) 0.007(3) 0.028(3)
C17 0.068(4) 0.059(4) 0.054(3) 0.017(3) 0.004(3) 0.030(3)
C18 0.042(3) 0.045(3) 0.042(3) 0.012(2) 0.003(2) 0.013(2)
C19 0.025(3) 0.046(3) 0.045(3) 0.010(2) 0.008(2) 0.013(2)
C20 0.048(3) 0.050(3) 0.043(3) 0.026(3) 0.014(2) 0.014(2)
C21 0.066(4) 0.068(4) 0.045(3) 0.037(3) 0.021(3) 0.027(3)
C22 0.039(3) 0.056(3) 0.065(4) 0.019(3) 0.006(3) 0.027(3)
C23 0.053(4) 0.043(3) 0.069(4) 0.018(3) 0.009(3) 0.016(3)
C24 0.049(3) 0.046(3) 0.049(3) 0.018(3) 0.015(3) 0.006(3)
C25 0.086(5) 0.080(4) 0.083(4) 0.040(4) 0.019(4) 0.053(4)
C26 0.032(3) 0.053(3) 0.046(3) 0.017(3) 0.003(2) 0.003(2)
C27 0.040(3) 0.062(4) 0.057(4) 0.012(3) -0.004(3) -0.006(3)
C28 0.040(3) 0.051(4) 0.087(5) 0.004(3) 0.012(3) 0.000(3)
C29 0.042(3) 0.048(3) 0.070(4) 0.008(3) 0.013(3) 0.011(3)
C30 0.052(4) 0.058(4) 0.053(3) 0.010(3) 0.000(3) 0.014(3)
C31 0.037(3) 0.052(3) 0.056(3) 0.007(3) -0.001(3) 0.006(3)
C32 0.081(5) 0.067(4) 0.100(5) 0.002(4) 0.019(4) 0.029(4)

loop_
_atom_type_symbol
_atom_type_description
_atom_type_scat_dispersion_real
_atom_type_scat_dispersion_imag
_atom_type_scat_source
C C 0.0033 0.0016 'International Tables Vol C Tables 4.2.6.8 and 6.1.1.4'
H H 0.0000 0.0000 'International Tables Vol C Tables 4.2.6.8 and 6.1.1.4'
N N 0.0061 0.0033 'International Tables Vol C Tables 4.2.6.8 and 6.1.1.4'
O O 0.0106 0.0060 'International Tables Vol C Tables 4.2.6.8 and 6.1.1.4'
Zn Zn 0.2839 1.4301 'International Tables Vol C Tables 4.2.6.8 and 6.1.1.4'
S S 0.1246 0.1234 'International Tables Vol C Tables 4.2.6.8 and 6.1.1.4'

loop_
_geom_angle_atom_site_label_1
_geom_angle_atom_site_label_2
_geom_angle_atom_site_label_3
_geom_angle
N2 Zn1 N4 102.12(14)
N2 Zn1 N3 170.84(14)
N4 Zn1 N3 76.62(14)
N2 Zn1 O7 89.45(14)
N4 Zn1 O7 168.41(13)
N3 Zn1 O7 92.07(13)
N2 Zn1 N1 75.34(14)
N4 Zn1 N1 96.55(16)
N3 Zn1 N1 95.71(15)
O7 Zn1 N1 86.97(14)
N2 Zn1 N5 94.31(14)
N4 Zn1 N5 97.55(14)
N3 Zn1 N5 94.84(14)
O7 Zn1 N5 80.68(13)
N1 Zn1 N5 164.02(14)
C1 N1 Zn1 104.7(3)
C1 N1 H1A 110.8
Zn1 N1 H1A 110.8
C1 N1 H1B 110.8
Zn1 N1 H1B 110.8
H1A N1 H1B 108.9
C2 N2 Zn1 107.4(3)
C2 N2 H2A 110.2
Zn1 N2 H2A 110.2
C2 N2 H2B 110.2
Zn1 N2 H2B 110.2
H2A N2 H2B 108.5
C7 N3 Zn1 105.7(3)
C7 N3 H3A 110.6
Zn1 N3 H3A 110.6
C7 N3 H3B 110.6
Zn1 N3 H3B 110.6
H3A N3 H3B 108.7
C8 N4 Zn1 105.7(3)
C8 N4 H4A 110.6
Zn1 N4 H4A 110.6
C8 N4 H4B 110.6
Zn1 N4 H4B 110.6
H4A N4 H4B 108.7
C13 N5 Zn1 131.3(3)
C13 N5 H5A 104.4
Zn1 N5 H5A 104.4
C13 N5 H5B 104.4
Zn1 N5 H5B 104.4
H5A N5 H5B 105.6
C14 N6 H6A 115.8
C14 N6 H6B 113.1
H6A N6 H6B 106.2
Zn1 O7 H33 124.3
Zn1 O7 H34 104.2
H33 O7 H34 103.4
H36 O8 H35 108.1
H35 O8 H36 108.1
H37 O9 H38 106.8
H39 O10 H40 105.2
O2 S1 O3 111.8(2)
O2 S1 O1 111.8(2)
O3 S1 O1 112.2(2)
O2 S1 C19 107.2(2)
O3 S1 C19 107.1(2)
O1 S1 C19 106.3(2)
O5 S2 O4 113.2(2)
O5 S2 O6 112.6(3)
O4 S2 O6 111.2(3)
O5 S2 C26 106.2(3)
O4 S2 C26 106.1(2)
O6 S2 C26 107.0(2)
C6 C1 C2 119.8(5)
C6 C1 N1 123.4(5)
C2 C1 N1 116.7(4)
C3 C2 C1 120.0(5)
C3 C2 N2 123.4(5)
C1 C2 N2 116.6(4)
C2 C3 C4 120.1(6)
C2 C3 H3 119.9
C4 C3 H3 119.9
C5 C4 C3 120.6(6)
C5 C4 H4 119.7
C3 C4 H4 119.7
C4 C5 C6 120.2(6)
C4 C5 H5 119.9
C6 C5 H5 119.9
C5 C6 C1 119.3(6)
C5 C6 H6 120.3
C1 C6 H6 120.3
C12 C7 C8 120.1(5)
C12 C7 N3 123.5(5)
C8 C7 N3 116.4(4)
C9 C8 C7 120.1(5)
C9 C8 N4 123.2(5)
C7 C8 N4 116.7(4)
C8 C9 C10 119.8(5)
C8 C9 H9 120.1
C10 C9 H9 120.1
C11 C10 C9 119.8(5)
C11 C10 H10 120.1
C9 C10 H10 120.1
C10 C11 C12 121.0(5)
C10 C11 H11 119.5
C12 C11 H11 119.5
C7 C12 C11 119.1(5)
C7 C12 H12 120.4
C11 C12 H12 120.4
C18 C13 C14 119.7(4)
C18 C13 N5 119.1(4)
C14 C13 N5 121.2(4)
C15 C14 C13 118.1(5)
C15 C14 N6 120.9(5)
C13 C14 N6 121.0(4)
C16 C15 C14 121.3(5)
C16 C15 H15 119.3
C14 C15 H15 119.3
C17 C16 C15 120.9(5)
C17 C16 H16 119.6
C15 C16 H16 119.6
C16 C17 C18 119.0(5)
C16 C17 H17 120.5
C18 C17 H17 120.5
C17 C18 C13 121.1(5)
C17 C18 H18 119.4
C13 C18 H18 119.4
C20 C19 C24 119.4(5)
C20 C19 S1 120.3(4)
C24 C19 S1 120.3(4)
C19 C20 C21 120.0(5)
C19 C20 H20 120.0
C21 C20 H20 120.0
C20 C21 C22 121.8(5)
C20 C21 H21 119.1
C22 C21 H21 119.1
C23 C22 C21 116.8(5)
C23 C22 C25 121.9(5)
C21 C22 C25 121.3(5)
C24 C23 C22 122.4(5)
C24 C23 H23 118.8
C22 C23 H23 118.8
C23 C24 C19 119.6(5)
C23 C24 H24 120.2
C19 C24 H24 120.2
C22 C25 H25A 109.5
C22 C25 H25B 109.5
H25A C25 H25B 109.5
C22 C25 H25C 109.5
H25A C25 H25C 109.5
H25B C25 H25C 109.5
C27 C26 C31 118.2(5)
C27 C26 S2 121.2(4)
C31 C26 S2 120.5(4)
C28 C27 C26 120.8(5)
C28 C27 H27 119.6
C26 C27 H27 119.6
C27 C28 C29 121.7(5)
C27 C28 H28 119.2
C29 C28 H28 119.2
C28 C29 C30 117.3(6)
C28 C29 C32 121.5(5)
C30 C29 C32 121.2(6)
C29 C30 C31 121.3(5)
C29 C30 H30 119.3
C31 C30 H30 119.3
C26 C31 C30 120.7(5)
C26 C31 H31 119.6
C30 C31 H31 119.6
C29 C32 H32A 109.5
C29 C32 H32B 109.5
H32A C32 H32B 109.5
C29 C32 H32C 109.5
H32A C32 H32C 109.5
H32B C32 H32C 109.5

loop_
_geom_bond_atom_site_label_1
_geom_bond_atom_site_label_2
_geom_bond_distance
Zn1 N2 2.154(4)
Zn1 N4 2.162(4)
Zn1 N3 2.168(4)
Zn1 O7 2.188(3)
Zn1 N1 2.241(4)
Zn1 N5 2.243(4)
N1 C1 1.446(6)
N1 H1A 0.9000
N1 H1B 0.9000
N2 C2 1.440(6)
N2 H2A 0.9000
N2 H2B 0.9000
N3 C7 1.456(6)
N3 H3A 0.9000
N3 H3B 0.9000
N4 C8 1.440(6)
N4 H4A 0.9000
N4 H4B 0.9000
N5 C13 1.447(5)
N5 H5A 0.9000
N5 H5B 0.9000
N6 C14 1.419(6)
N6 H6A 0.8600
N6 H6B 0.8599
O1 S1 1.459(3)
O2 S1 1.450(4)
O3 S1 1.453(3)
O4 S2 1.448(4)
O5 S2 1.440(4)
O6 S2 1.450(4)
O7 H33 0.8500
O7 H34 0.8500
O8 H36 0.8500
O8 H35 0.8500
O8 H36 0.8500
O9 H37 0.8500
O9 H38 0.8500
O10 H39 0.8498
O10 H40 0.8501
S1 C19 1.764(5)
S2 C26 1.763(6)
C1 C6 1.384(7)
C1 C2 1.391(6)
C2 C3 1.357(6)
C3 C4 1.376(8)
C3 H3 0.9300
C4 C5 1.362(9)
C4 H4 0.9300
C5 C6 1.378(8)
C5 H5 0.9300
C6 H6 0.9300
C7 C12 1.374(7)
C7 C8 1.389(6)
C8 C9 1.365(7)
C9 C10 1.380(8)
C9 H9 0.9300
C10 C11 1.367(8)
C10 H10 0.9300
C11 C12 1.376(8)
C11 H11 0.9300
C12 H12 0.9300
C13 C18 1.381(6)
C13 C14 1.394(6)
C14 C15 1.385(7)
C15 C16 1.364(8)
C15 H15 0.9300
C16 C17 1.363(7)
C16 H16 0.9300
C17 C18 1.376(7)
C17 H17 0.9300
C18 H18 0.9300
C19 C20 1.376(6)
C19 C24 1.384(6)
C20 C21 1.378(7)
C20 H20 0.9300
C21 C22 1.391(7)
C21 H21 0.9300
C22 C23 1.378(7)
C22 C25 1.489(7)
C23 C24 1.377(7)
C23 H23 0.9300
C24 H24 0.9300
C25 H25A 0.9600
C25 H25B 0.9600
C25 H25C 0.9600
C26 C27 1.379(7)
C26 C31 1.380(7)
C27 C28 1.379(8)
C27 H27 0.9300
C28 C29 1.380(8)
C28 H28 0.9300
C29 C30 1.384(7)
C29 C32 1.503(8)
C30 C31 1.385(7)
C30 H30 0.9300
C31 H31 0.9300
C32 H32A 0.9600
C32 H32B 0.9600
C32 H32C 0.9600

loop_
_geom_hbond_atom_site_label_D
_geom_hbond_atom_site_label_H
_geom_hbond_atom_site_label_A
_geom_hbond_site_symmetry_A
_geom_hbond_distance_DH
_geom_hbond_distance_HA
_geom_hbond_distance_DA
_geom_hbond_angle_DHA
_geom_hbond_publ_flag
N1 H1A O3 2_766 0.900 2.257 3.049(6) 147 yes
N1 H1B O9 2_776 0.900 2.141 3.037(7) 174 yes
N2 H2A O1 2_666 0.900 2.069 2.957(6) 169 yes
N2 H2B O2 2_766 0.900 2.084 2.971(6) 168 yes
N3 H3A O5 1_565 0.900 2.228 3.114(6) 168 yes
N3 H3B O4 1_665 0.900 2.258 3.128(6) 162 yes
N4 H4A O6 1_665 0.900 2.204 3.015(6) 149 yes
N4 H4B O10 2_766 0.900 2.075 2.966(6) 170 yes
N5 H5A O1 2_666 0.900 2.266 3.147(6) 166 yes
N5 H5A S1 2_666 0.900 2.870 3.718(5) 158 yes
N5 H5B O6 1_565 0.900 2.241 3.136(6) 173 yes
N6 H6A O1 2_666 0.860 2.198 3.052(6) 172 yes
N6 H6B O10 1_554 0.860 2.416 3.168(6) 146 yes
O7 H33 O3 2_666 0.850 2.026 2.842(6) 161 yes
O7 H34 O5 1_565 0.850 2.568 3.401(6) 166 yes
O8 H36 O7 . 0.850 2.243 2.868(6) 130 ?
O9 H37 O8 . 0.850 2.156 2.736(11) 125 ?
O9 H38 O4 2_666 0.850 2.117 2.680(7) 123 yes
O10 H39 O2 . 0.850 1.995 2.836(6) 170 ?
O10 H40 N6 2_766 0.850 2.151 2.960(7) 159 yes
